data_4081891
loop_
_publ_author_name
'Adams, Richard D.'
'Rassolov, Vitaly'
'Zhang, Qiang'

_publ_section_title
;
 Unsaturated Triosmium Carbonyl Cluster Complexes with Bridging Aryl
 Ligands: Structures, Bonding, and Transformations
;
_journal_issue 21
_journal_name_full Organometallics
_journal_page_first 6368
_journal_paper_doi 10.1021/om4007399
_journal_volume 32
_journal_year 2013
_chemical_formula_sum 'C44 H24 Au O10 Os3 P'
_chemical_formula_weight 1511.17
_chemical_name_systematic
; 
 ? 
;
_space_group_IT_number 2
_symmetry_cell_setting triclinic
_symmetry_space_group_name_Hall '-P 1'
_symmetry_space_group_name_H-M 'P -1'
_atom_sites_solution_hydrogens geom
_atom_sites_solution_primary direct
_atom_sites_solution_secondary difmap
_audit_creation_method SHELXL-97
_cell_angle_alpha 83.943(2)
_cell_angle_beta 66.9150(10)
_cell_angle_gamma 72.7000(10)
_cell_formula_units_Z 2
_cell_length_a 12.5312(7)
_cell_length_b 12.7679(7)
_cell_length_c 14.9324(8)
_cell_measurement_reflns_used 2882
_cell_measurement_temperature 294(2)
_cell_measurement_theta_max 21.00
_cell_measurement_theta_min 2.16
_cell_volume 2098.2(2)
_computing_cell_refinement 'SAINT+  V6.45 (Bruker, 2003)'
_computing_data_collection 'SMART V5.632 (Bruker, 2005)'
_computing_data_reduction 'SAINT+  V6.45'
_computing_molecular_graphics 'SHELXTL V6.1 (Sheldrick, 2000)'
_computing_publication_material 'SHELXTL V6.1'
_computing_structure_refinement 'SHELXL-97 (Sheldrick, 1997)'
_computing_structure_solution 'SHELXS-97 (Sheldrick, 1990)'
_diffrn_ambient_temperature 294(2)
_diffrn_measured_fraction_theta_full 1.000
_diffrn_measured_fraction_theta_max 1.000
_diffrn_measurement_device_type 'Bruker SMART APEX CCD diffractometer'
_diffrn_measurement_method 'omega scans'
_diffrn_radiation_monochromator graphite
_diffrn_radiation_source 'fine-focus sealed tube'
_diffrn_radiation_type MoK\a
_diffrn_radiation_wavelength 0.71073
_diffrn_reflns_av_R_equivalents 0.0704
_diffrn_reflns_av_sigmaI/netI 0.0764
_diffrn_reflns_limit_h_max 14
_diffrn_reflns_limit_h_min -14
_diffrn_reflns_limit_k_max 15
_diffrn_reflns_limit_k_min -15
_diffrn_reflns_limit_l_max 17
_diffrn_reflns_limit_l_min -17
_diffrn_reflns_number 26364
_diffrn_reflns_theta_full 25.03
_diffrn_reflns_theta_max 25.03
_diffrn_reflns_theta_min 1.48
_diffrn_standards_decay_% <1
_exptl_absorpt_coefficient_mu 12.635
_exptl_absorpt_correction_T_max 1.000
_exptl_absorpt_correction_T_min 0.724
_exptl_absorpt_correction_type multi-scan
_exptl_absorpt_process_details '(SADABS, Bruker, 1997)'
_exptl_crystal_colour Green
_exptl_crystal_density_diffrn 2.392
_exptl_crystal_density_method 'not measured'
_exptl_crystal_description Block
_exptl_crystal_F_000 1380
_exptl_crystal_size_max 0.10
_exptl_crystal_size_mid 0.10
_exptl_crystal_size_min 0.05
_refine_diff_density_max 1.219
_refine_diff_density_min -0.920
_refine_diff_density_rms 0.174
_refine_ls_extinction_method none
_refine_ls_goodness_of_fit_ref 1.003
_refine_ls_hydrogen_treatment constr
_refine_ls_matrix_type full
_refine_ls_number_parameters 532
_refine_ls_number_reflns 7406
_refine_ls_number_restraints 0
_refine_ls_restrained_S_all 1.003
_refine_ls_R_factor_all 0.0832
_refine_ls_R_factor_gt 0.0473
_refine_ls_shift/su_max 0.001
_refine_ls_shift/su_mean 0.000
_refine_ls_structure_factor_coef Fsqd
_refine_ls_weighting_details 'calc w=1/[\s^2^(Fo^2^)+(0.0243P)^2^+0.0000P] where P=(Fo^2^+2Fc^2^)/3'
_refine_ls_weighting_scheme calc
_refine_ls_wR_factor_gt 0.0753
_refine_ls_wR_factor_ref 0.0874
_reflns_number_gt 5073
_reflns_number_total 7406
_reflns_threshold_expression >2sigma(I)
_cod_data_source_file om4007399_si_002.cif
_cod_data_source_block 6
_cod_depositor_comments
;
The following automatic conversions were performed:

'_symmetry_cell_setting' value 'Triclinic' changed to 'triclinic'
according to /home/saulius/struct/CIF-dictionaries/cif_core.dic
dictionary named 'cif_core.dic' version 2.4.2 from
2011-04-26.

'_exptl_absorpt_correction_type' value 'Multi-Scan'
changed to 'multi-scan' according to
/home/saulius/struct/CIF-dictionaries/cif_core.dic dictionary named
'cif_core.dic' version 2.4.2 from 2011-04-26.

Automatic conversion script
Id: cif_fix_values 1891 2012-01-12 08:04:46Z andrius 
;
_cod_original_sg_symbol_H-M P-1
_cod_database_code 4081891

loop_
_symmetry_equiv_pos_as_xyz
'x, y, z'
'-x, -y, -z'

loop_
_atom_site_label
_atom_site_type_symbol
_atom_site_fract_x
_atom_site_fract_y
_atom_site_fract_z
_atom_site_U_iso_or_equiv
_atom_site_adp_type
_atom_site_occupancy
_atom_site_symmetry_multiplicity
_atom_site_calc_flag
_atom_site_refinement_flags
Os1 Os 0.89334(4) 0.67699(4) 0.18755(4) 0.04967(15) Uani 1 1 d .
Os2 Os 0.91263(5) 0.71504(4) 0.35761(4) 0.05041(15) Uani 1 1 d .
Os3 Os 0.71733(5) 0.85936(4) 0.30920(4) 0.06437(18) Uani 1 1 d .
Au1 Au 0.87505(4) 0.52105(4) 0.33062(4) 0.05075(15) Uani 1 1 d .
P1 P 0.8495(3) 0.3486(2) 0.3611(2) 0.0504(8) Uani 1 1 d .
C11 C 0.8979(13) 0.7667(12) 0.0764(11) 0.078(4) Uani 1 1 d .
C12 C 1.0024(12) 0.5483(11) 0.1199(9) 0.057(3) Uani 1 1 d .
C13 C 0.7583(12) 0.6386(12) 0.1907(9) 0.067(4) Uani 1 1 d .
C21 C 0.9324(13) 0.8426(11) 0.3960(11) 0.075(4) Uani 1 1 d .
C22 C 1.0319(12) 0.6096(11) 0.3936(10) 0.063(4) Uani 1 1 d .
C23 C 0.7932(13) 0.7034(10) 0.4785(10) 0.061(4) Uani 1 1 d .
C31 C 0.8076(13) 0.9557(12) 0.2299(13) 0.087(5) Uani 1 1 d .
C32 C 0.6589(15) 0.9510(14) 0.4183(15) 0.112(7) Uani 1 1 d .
C33 C 0.6026(15) 0.9125(13) 0.2483(13) 0.096(5) Uani 1 1 d .
C34 C 0.6336(12) 0.7561(11) 0.3786(10) 0.063(4) Uani 1 1 d .
C35 C 1.0569(11) 0.7116(10) 0.1989(9) 0.058(3) Uani 1 1 d .
C36 C 1.0803(11) 0.8070(9) 0.1564(9) 0.060(4) Uani 1 1 d .
H36 H 1.0149 0.8684 0.1636 0.072 Uiso 1 1 calc R
C37 C 1.1981(12) 0.8185(10) 0.1019(9) 0.056(3) Uani 1 1 d .
C38 C 1.2984(12) 0.7299(10) 0.0984(8) 0.050(3) Uani 1 1 d .
C39 C 1.2801(11) 0.6286(10) 0.1434(8) 0.046(3) Uani 1 1 d .
C40 C 1.1643(12) 0.6196(10) 0.1876(9) 0.061(4) Uani 1 1 d .
H40 H 1.1536 0.5516 0.2116 0.073 Uiso 1 1 calc R
C41 C 1.3822(12) 0.5409(10) 0.1405(9) 0.056(3) Uani 1 1 d .
H41 H 1.3714 0.4748 0.1700 0.067 Uiso 1 1 calc R
C42 C 1.4937(13) 0.5520(11) 0.0959(10) 0.068(4) Uani 1 1 d .
H42 H 1.5585 0.4936 0.0971 0.082 Uiso 1 1 calc R
C43 C 1.5180(12) 0.6492(13) 0.0465(9) 0.061(4) Uani 1 1 d .
C44 C 1.4164(11) 0.7395(11) 0.0503(9) 0.056(3) Uani 1 1 d .
C45 C 1.4350(14) 0.8373(13) 0.0029(9) 0.063(4) Uani 1 1 d .
C46 C 1.3300(15) 0.9257(12) 0.0074(10) 0.074(4) Uani 1 1 d .
H46 H 1.3402 0.9912 -0.0236 0.089 Uiso 1 1 calc R
C47 C 1.2188(13) 0.9159(10) 0.0548(10) 0.067(4) Uani 1 1 d .
H47 H 1.1531 0.9750 0.0567 0.081 Uiso 1 1 calc R
C48 C 1.5490(18) 0.8478(16) -0.0445(12) 0.097(5) Uani 1 1 d .
H48 H 1.5607 0.9134 -0.0744 0.117 Uiso 1 1 calc R
C49 C 1.6484(17) 0.7585(17) -0.0479(12) 0.105(6) Uani 1 1 d .
H49 H 1.7266 0.7642 -0.0813 0.126 Uiso 1 1 calc R
C50 C 1.6299(13) 0.6627(15) -0.0016(10) 0.085(5) Uani 1 1 d .
H50 H 1.6967 0.6050 -0.0034 0.102 Uiso 1 1 calc R
C51 C 0.7696(12) 0.3159(9) 0.2932(9) 0.050(3) Uani 1 1 d .
C52 C 0.6636(12) 0.2891(11) 0.3350(10) 0.071(4) Uani 1 1 d .
H52 H 0.6301 0.2830 0.4023 0.085 Uiso 1 1 calc R
C53 C 0.6047(14) 0.2709(13) 0.2795(14) 0.100(6) Uani 1 1 d .
H53 H 0.5303 0.2563 0.3098 0.119 Uiso 1 1 calc R
C54 C 0.6549(16) 0.2743(12) 0.1811(13) 0.088(5) Uani 1 1 d .
H54 H 0.6170 0.2589 0.1435 0.106 Uiso 1 1 calc R
C55 C 0.7611(16) 0.3004(12) 0.1378(12) 0.087(5) Uani 1 1 d .
H55 H 0.7950 0.3044 0.0703 0.105 Uiso 1 1 calc R
C56 C 0.8193(12) 0.3211(10) 0.1925(10) 0.068(4) Uani 1 1 d .
H56 H 0.8922 0.3385 0.1619 0.081 Uiso 1 1 calc R
C57 C 0.9916(11) 0.2436(9) 0.3260(8) 0.050(3) Uani 1 1 d .
C58 C 1.0094(13) 0.1408(11) 0.2961(10) 0.072(4) Uani 1 1 d .
H58 H 0.9443 0.1231 0.2927 0.087 Uiso 1 1 calc R
C59 C 1.1180(16) 0.0621(12) 0.2707(11) 0.087(5) Uani 1 1 d .
H59 H 1.1257 -0.0079 0.2520 0.104 Uiso 1 1 calc R
C60 C 1.2153(14) 0.0882(13) 0.2731(10) 0.079(4) Uani 1 1 d .
H60 H 1.2899 0.0357 0.2555 0.095 Uiso 1 1 calc R
C61 C 1.2036(14) 0.1897(13) 0.3011(10) 0.078(4) Uani 1 1 d .
H61 H 1.2697 0.2069 0.3030 0.093 Uiso 1 1 calc R
C62 C 1.0917(13) 0.2682(11) 0.3268(10) 0.072(4) Uani 1 1 d .
H62 H 1.0840 0.3384 0.3449 0.087 Uiso 1 1 calc R
C63 C 0.7649(12) 0.3235(10) 0.4873(9) 0.054(3) Uani 1 1 d .
C64 C 0.7870(14) 0.2221(11) 0.5287(10) 0.079(5) Uani 1 1 d .
H64 H 0.8487 0.1632 0.4928 0.095 Uiso 1 1 calc R
C65 C 0.7153(15) 0.2094(13) 0.6251(12) 0.091(5) Uani 1 1 d .
H65 H 0.7309 0.1413 0.6540 0.110 Uiso 1 1 calc R
C66 C 0.6235(15) 0.2932(15) 0.6781(11) 0.087(5) Uani 1 1 d .
H66 H 0.5743 0.2817 0.7415 0.104 Uiso 1 1 calc R
C67 C 0.6036(14) 0.3935(14) 0.6387(11) 0.080(5) Uani 1 1 d .
H67 H 0.5440 0.4529 0.6756 0.096 Uiso 1 1 calc R
C68 C 0.6735(12) 0.4063(11) 0.5424(9) 0.064(4) Uani 1 1 d .
H68 H 0.6571 0.4748 0.5143 0.077 Uiso 1 1 calc R
O11 O 0.8990(11) 0.8178(8) 0.0099(8) 0.110(4) Uani 1 1 d .
O12 O 1.0647(9) 0.4710(8) 0.0733(8) 0.086(3) Uani 1 1 d .
O13 O 0.6763(9) 0.6133(9) 0.1942(7) 0.090(3) Uani 1 1 d .
O21 O 0.9421(10) 0.9166(8) 0.4233(9) 0.105(4) Uani 1 1 d .
O22 O 1.0994(9) 0.5496(8) 0.4220(7) 0.083(3) Uani 1 1 d .
O23 O 0.7233(10) 0.6950(9) 0.5539(8) 0.094(3) Uani 1 1 d .
O31 O 0.8497(10) 1.0229(8) 0.1840(10) 0.123(5) Uani 1 1 d .
O32 O 0.6235(12) 1.0133(12) 0.4823(11) 0.158(6) Uani 1 1 d .
O33 O 0.5283(11) 0.9427(12) 0.2200(11) 0.151(6) Uani 1 1 d .
O34 O 0.5798(9) 0.6957(8) 0.4242(7) 0.082(3) Uani 1 1 d .

loop_
_atom_site_aniso_label
_atom_site_aniso_U_11
_atom_site_aniso_U_22
_atom_site_aniso_U_33
_atom_site_aniso_U_23
_atom_site_aniso_U_13
_atom_site_aniso_U_12
Os1 0.0451(3) 0.0544(3) 0.0480(3) 0.0064(2) -0.0193(3) -0.0114(3)
Os2 0.0490(3) 0.0530(3) 0.0554(3) 0.0029(2) -0.0227(3) -0.0197(3)
Os3 0.0457(4) 0.0637(4) 0.0740(4) -0.0042(3) -0.0198(3) -0.0039(3)
Au1 0.0539(3) 0.0507(3) 0.0538(3) 0.0074(2) -0.0236(3) -0.0214(3)
P1 0.058(2) 0.0496(19) 0.052(2) 0.0046(15) -0.0259(18) -0.0202(17)
C11 0.068(11) 0.071(10) 0.075(11) 0.007(8) -0.020(9) -0.004(8)
C12 0.059(10) 0.069(9) 0.050(9) 0.017(7) -0.032(8) -0.018(8)
C13 0.047(9) 0.096(11) 0.057(9) -0.001(8) -0.023(8) -0.012(8)
C21 0.069(11) 0.056(9) 0.104(13) 0.001(8) -0.031(9) -0.024(8)
C22 0.047(9) 0.069(9) 0.087(11) 0.001(8) -0.037(8) -0.020(7)
C23 0.069(11) 0.071(9) 0.053(9) -0.004(7) -0.024(8) -0.030(8)
C31 0.051(10) 0.056(10) 0.133(16) -0.005(10) -0.033(10) 0.013(8)
C32 0.059(12) 0.091(13) 0.144(18) -0.036(12) 0.009(12) -0.012(10)
C33 0.056(11) 0.101(13) 0.114(15) 0.031(10) -0.028(11) -0.014(10)
C34 0.038(9) 0.072(10) 0.063(10) -0.014(8) -0.010(7) 0.000(7)
C35 0.037(8) 0.053(8) 0.077(10) 0.004(7) -0.019(7) -0.008(6)
C36 0.052(9) 0.043(7) 0.080(10) 0.015(7) -0.027(8) -0.007(7)
C37 0.058(9) 0.048(7) 0.064(9) 0.002(6) -0.022(8) -0.020(7)
C38 0.058(9) 0.065(8) 0.033(7) 0.001(6) -0.020(7) -0.023(7)
C39 0.041(8) 0.064(8) 0.042(7) -0.004(6) -0.019(6) -0.020(7)
C40 0.058(10) 0.062(8) 0.068(9) 0.001(7) -0.025(8) -0.021(8)
C41 0.050(9) 0.060(8) 0.062(9) -0.009(7) -0.032(8) -0.001(7)
C42 0.056(10) 0.076(10) 0.073(11) -0.006(8) -0.033(9) -0.005(8)
C43 0.045(9) 0.101(11) 0.049(9) -0.001(8) -0.025(7) -0.027(9)
C44 0.040(8) 0.083(10) 0.044(8) -0.008(7) -0.005(7) -0.028(8)
C45 0.059(10) 0.099(11) 0.039(8) 0.002(8) -0.017(7) -0.036(9)
C46 0.086(12) 0.080(10) 0.066(10) 0.023(8) -0.029(9) -0.043(10)
C47 0.070(11) 0.051(8) 0.080(11) 0.009(7) -0.022(9) -0.026(8)
C48 0.104(16) 0.135(16) 0.078(13) 0.012(11) -0.041(12) -0.066(13)
C49 0.094(15) 0.17(2) 0.072(12) 0.025(13) -0.023(11) -0.089(15)
C50 0.057(11) 0.150(16) 0.053(10) 0.011(10) -0.023(8) -0.036(11)
C51 0.061(9) 0.042(7) 0.050(8) 0.001(6) -0.028(7) -0.012(6)
C52 0.068(10) 0.094(11) 0.064(10) 0.005(8) -0.027(8) -0.039(9)
C53 0.070(12) 0.149(16) 0.103(15) -0.011(12) -0.043(11) -0.044(11)
C54 0.105(15) 0.092(12) 0.101(14) -0.013(10) -0.074(13) -0.024(11)
C55 0.120(15) 0.087(11) 0.076(12) -0.004(9) -0.061(12) -0.027(11)
C56 0.068(10) 0.090(10) 0.062(10) 0.002(8) -0.029(8) -0.042(8)
C57 0.059(9) 0.056(8) 0.038(7) 0.003(6) -0.013(6) -0.028(7)
C58 0.066(11) 0.059(9) 0.095(12) -0.011(8) -0.038(9) -0.008(8)
C59 0.087(13) 0.069(10) 0.099(13) -0.001(9) -0.035(11) -0.015(10)
C60 0.065(11) 0.085(12) 0.067(11) -0.002(9) -0.023(9) 0.007(9)
C61 0.065(12) 0.095(12) 0.072(11) 0.003(9) -0.024(9) -0.023(10)
C62 0.066(11) 0.072(10) 0.085(11) 0.001(8) -0.027(9) -0.030(9)
C63 0.059(9) 0.058(8) 0.055(9) 0.005(7) -0.034(8) -0.019(7)
C64 0.090(12) 0.064(9) 0.065(10) 0.024(8) -0.014(9) -0.024(9)
C65 0.091(14) 0.099(13) 0.076(12) 0.045(10) -0.035(11) -0.027(11)
C66 0.074(13) 0.127(15) 0.054(11) 0.002(11) -0.020(9) -0.026(12)
C67 0.085(12) 0.112(13) 0.060(11) -0.005(9) -0.030(10) -0.046(11)
C68 0.069(10) 0.066(9) 0.044(9) 0.003(7) -0.017(8) -0.008(8)
O11 0.138(11) 0.092(8) 0.083(8) 0.049(6) -0.043(8) -0.023(7)
O12 0.069(7) 0.079(7) 0.098(8) -0.028(6) -0.031(6) 0.004(6)
O13 0.065(7) 0.129(9) 0.087(8) 0.004(6) -0.038(6) -0.030(7)
O21 0.108(9) 0.064(7) 0.151(11) -0.018(7) -0.045(8) -0.033(7)
O22 0.068(7) 0.111(8) 0.096(8) 0.020(6) -0.052(6) -0.038(6)
O23 0.079(8) 0.137(9) 0.071(8) -0.001(7) -0.021(7) -0.048(7)
O31 0.085(9) 0.058(7) 0.197(14) 0.023(8) -0.033(9) -0.013(6)
O32 0.113(12) 0.166(13) 0.173(15) -0.087(11) -0.024(11) -0.020(10)
O33 0.075(9) 0.196(14) 0.174(14) 0.070(10) -0.070(10) -0.017(9)
O34 0.065(7) 0.110(8) 0.073(7) 0.014(6) -0.027(6) -0.028(6)

loop_
_atom_type_symbol
_atom_type_description
_atom_type_scat_dispersion_real
_atom_type_scat_dispersion_imag
_atom_type_scat_source
C C 0.0033 0.0016 'International Tables Vol C Tables 4.2.6.8 and 6.1.1.4'
H H 0.0000 0.0000 'International Tables Vol C Tables 4.2.6.8 and 6.1.1.4'
O O 0.0106 0.0060 'International Tables Vol C Tables 4.2.6.8 and 6.1.1.4'
P P 0.1023 0.0942 'International Tables Vol C Tables 4.2.6.8 and 6.1.1.4'
Os Os -1.2165 7.6030 'International Tables Vol C Tables 4.2.6.8 and 6.1.1.4'
Au Au -2.0133 8.8022 'International Tables Vol C Tables 4.2.6.8 and 6.1.1.4'

loop_
_geom_angle_atom_site_label_1
_geom_angle_atom_site_label_2
_geom_angle_atom_site_label_3
_geom_angle
C13 Os1 C12 93.0(6)
C13 Os1 C11 92.1(6)
C12 Os1 C11 97.0(5)
C13 Os1 C35 173.5(5)
C12 Os1 C35 86.2(5)
C11 Os1 C35 94.5(6)
C13 Os1 Os2 120.4(4)
C12 Os1 Os2 115.0(4)
C11 Os1 Os2 130.9(5)
C35 Os1 Os2 54.6(3)
C13 Os1 Au1 79.3(4)
C12 Os1 Au1 76.8(4)
C11 Os1 Au1 168.9(5)
C35 Os1 Au1 94.2(3)
Os2 Os1 Au1 60.043(17)
C13 Os1 Os3 84.7(4)
C12 Os1 Os3 173.7(4)
C11 Os1 Os3 88.9(4)
C35 Os1 Os3 95.4(3)
Os2 Os1 Os3 61.677(19)
Au1 Os1 Os3 97.04(2)
C23 Os2 C21 92.8(6)
C23 Os2 C22 90.9(6)
C21 Os2 C22 97.8(6)
C23 Os2 C35 172.7(5)
C21 Os2 C35 94.5(5)
C22 Os2 C35 89.1(5)
C23 Os2 Os1 121.2(4)
C21 Os2 Os1 128.3(5)
C22 Os2 Os1 117.3(4)
C35 Os2 Os1 52.7(3)
C23 Os2 Au1 79.8(4)
C21 Os2 Au1 171.4(5)
C22 Os2 Au1 78.1(4)
C35 Os2 Au1 93.0(3)
Os1 Os2 Au1 60.032(17)
C23 Os2 Os3 85.5(4)
C21 Os2 Os3 86.9(4)
C22 Os2 Os3 174.2(4)
C35 Os2 Os3 93.9(3)
Os1 Os2 Os3 61.369(18)
Au1 Os2 Os3 96.83(2)
C32 Os3 C34 93.8(7)
C32 Os3 C33 105.1(8)
C34 Os3 C33 89.8(6)
C32 Os3 C31 91.0(7)
C34 Os3 C31 175.2(6)
C33 Os3 C31 89.3(6)
C32 Os3 Os1 151.0(6)
C34 Os3 Os1 86.0(4)
C33 Os3 Os1 103.9(5)
C31 Os3 Os1 89.7(4)
C32 Os3 Os2 94.1(6)
C34 Os3 Os2 83.5(4)
C33 Os3 Os2 160.0(5)
C31 Os3 Os2 95.9(4)
Os1 Os3 Os2 56.954(17)
P1 Au1 Os1 140.53(8)
P1 Au1 Os2 159.51(8)
Os1 Au1 Os2 59.925(18)
C57 P1 C63 106.1(5)
C57 P1 C51 105.0(5)
C63 P1 C51 105.0(6)
C57 P1 Au1 112.0(4)
C63 P1 Au1 114.9(4)
C51 P1 Au1 113.0(4)
O11 C11 Os1 178.0(15)
O12 C12 Os1 174.5(11)
O13 C13 Os1 178.4(13)
O21 C21 Os2 176.7(15)
O22 C22 Os2 174.9(14)
O23 C23 Os2 177.5(13)
O31 C31 Os3 172.2(13)
O32 C32 Os3 175.9(19)
O33 C33 Os3 174.2(16)
O34 C34 Os3 177.2(13)
C36 C35 C40 114.8(11)
C36 C35 Os1 114.8(9)
C40 C35 Os1 118.5(8)
C36 C35 Os2 120.0(9)
C40 C35 Os2 109.8(8)
Os1 C35 Os2 72.7(4)
C35 C36 C37 124.4(11)
C38 C37 C47 118.4(12)
C38 C37 C36 118.5(11)
C47 C37 C36 123.0(12)
C44 C38 C37 120.7(12)
C44 C38 C39 119.7(12)
C37 C38 C39 119.6(11)
C40 C39 C41 122.2(12)
C40 C39 C38 119.0(12)
C41 C39 C38 118.9(11)
C39 C40 C35 123.3(12)
C42 C41 C39 120.6(13)
C41 C42 C43 123.1(13)
C50 C43 C42 124.9(15)
C50 C43 C44 118.0(14)
C42 C43 C44 117.1(12)
C38 C44 C45 119.9(13)
C38 C44 C43 120.5(12)
C45 C44 C43 119.6(12)
C48 C45 C44 120.6(15)
C48 C45 C46 121.6(15)
C44 C45 C46 117.7(13)
C47 C46 C45 121.6(13)
C46 C47 C37 121.7(14)
C45 C48 C49 119.3(17)
C50 C49 C48 119.8(16)
C43 C50 C49 122.6(16)
C52 C51 C56 118.0(11)
C52 C51 P1 124.3(10)
C56 C51 P1 117.7(10)
C51 C52 C53 121.3(14)
C54 C53 C52 120.3(15)
C53 C54 C55 119.2(14)
C54 C55 C56 120.9(15)
C55 C56 C51 120.2(13)
C58 C57 C62 116.6(13)
C58 C57 P1 124.6(10)
C62 C57 P1 118.9(10)
C57 C58 C59 123.5(14)
C58 C59 C60 118.7(15)
C61 C60 C59 120.5(15)
C60 C61 C62 119.4(15)
C57 C62 C61 121.2(13)
C68 C63 C64 118.4(13)
C68 C63 P1 119.1(10)
C64 C63 P1 122.5(11)
C63 C64 C65 118.7(14)
C66 C65 C64 121.8(15)
C67 C66 C65 119.7(16)
C66 C67 C68 118.7(15)
C63 C68 C67 122.7(13)

loop_
_geom_bond_atom_site_label_1
_geom_bond_atom_site_label_2
_geom_bond_distance
Os1 C13 1.879(14)
Os1 C12 1.876(14)
Os1 C11 1.907(15)
Os1 C35 2.291(12)
Os1 Os2 2.7485(7)
Os1 Au1 2.7515(7)
Os1 Os3 2.8780(7)
Os2 C23 1.865(15)
Os2 C21 1.895(14)
Os2 C22 1.901(14)
Os2 C35 2.345(13)
Os2 Au1 2.7518(7)
Os2 Os3 2.8863(7)
Os3 C32 1.875(19)
Os3 C34 1.896(15)
Os3 C33 1.915(17)
Os3 C31 1.914(17)
Au1 P1 2.292(3)
P1 C57 1.800(13)
P1 C63 1.814(13)
P1 C51 1.827(12)
C11 O11 1.126(15)
C12 O12 1.152(13)
C13 O13 1.148(14)
C21 O21 1.123(14)
C22 O22 1.145(13)
C23 O23 1.142(14)
C31 O31 1.161(16)
C32 O32 1.167(18)
C33 O33 1.121(16)
C34 O34 1.162(14)
C35 C36 1.370(15)
C35 C40 1.464(15)
C36 C37 1.422(16)
C37 C38 1.407(15)
C37 C47 1.405(15)
C38 C44 1.405(16)
C38 C39 1.431(15)
C39 C40 1.374(15)
C39 C41 1.417(15)
C41 C42 1.336(16)
C42 C43 1.426(17)
C43 C50 1.356(17)
C43 C44 1.427(17)
C44 C45 1.405(17)
C45 C48 1.364(19)
C45 C46 1.439(18)
C46 C47 1.331(17)
C48 C49 1.40(2)
C49 C50 1.38(2)
C51 C52 1.358(16)
C51 C56 1.386(16)
C52 C53 1.382(18)
C53 C54 1.35(2)
C54 C55 1.36(2)
C55 C56 1.377(17)
C57 C58 1.356(15)
C57 C62 1.386(16)
C58 C59 1.367(17)
C59 C60 1.371(18)
C60 C61 1.351(18)
C61 C62 1.394(17)
C63 C68 1.354(15)
C63 C64 1.372(15)
C64 C65 1.389(18)
C65 C66 1.352(19)
C66 C67 1.347(18)
C67 C68 1.382(17)
